data_7053750
loop_
_publ_author_name
'Suwinska, Kinga'
'Shkurenko, Oleksandr'
'Mbemba, Cyrille'
'Leydier, Antoine'
'Jebors, Said'
'Coleman, Anthony W.'
'Matar, Rima'
'Falson, Pierre'

_publ_section_title
;
 Trianionic calix[4]arene monoalkoxy derivatives: synthesis, solid-state
 structures and self-assembly properties
;
_journal_issue 11
_journal_name_full 'New Journal of Chemistry'
_journal_page_first 1988
_journal_paper_doi 10.1039/b806342g
_journal_volume 32
_journal_year 2008
_chemical_formula_moiety 'C39 H37 N3 O4, 0.5(H2 O)'
_chemical_formula_sum 'C39 H38 N3 O4.5'
_chemical_formula_weight 620.72
_chemical_name_systematic
;
?
;
_space_group_IT_number 18
_symmetry_cell_setting orthorhombic
_symmetry_space_group_name_Hall 'P 2 2ab'
_symmetry_space_group_name_H-M 'P 21 21 2'
_atom_sites_solution_hydrogens geom
_atom_sites_solution_primary direct
_atom_sites_solution_secondary difmap
_audit_creation_method SHELXL-97
_cell_angle_alpha 90.00
_cell_angle_beta 90.00
_cell_angle_gamma 90.00
_cell_formula_units_Z 4
_cell_length_a 17.6804(2)
_cell_length_b 18.0029(4)
_cell_length_c 10.2337(4)
_cell_measurement_reflns_used 33143
_cell_measurement_temperature 150(2)
_cell_measurement_theta_max 27.48
_cell_measurement_theta_min 2.91
_cell_volume 3257.37(15)
_computing_cell_refinement 'HKL Scalepack (Otwinowski & Minor 1997)'
_computing_data_collection 'Collect data collection software (Nonius B.V., 1998)'
_computing_data_reduction 'Denzo and Scalepak (Otwinowski & Minor, 1997)'
_computing_structure_refinement 'SHELXL-97 (Sheldrick, 1997)'
_computing_structure_solution 'SHELXS-97 (Sheldrick, 1990)'
_diffrn_ambient_temperature 150(2)
_diffrn_detector_area_resol_mean 8.3
_diffrn_measured_fraction_theta_full 0.995
_diffrn_measured_fraction_theta_max 0.995
_diffrn_measurement_device_type KappaApexII
_diffrn_measurement_method '\f and \w scans'
_diffrn_radiation_monochromator graphite
_diffrn_radiation_source 'fine-focus sealed tube'
_diffrn_radiation_type MoK\a
_diffrn_radiation_wavelength 0.71073
_diffrn_reflns_av_R_equivalents 0.074
_diffrn_reflns_av_sigmaI/netI 0.0522
_diffrn_reflns_limit_h_max 22
_diffrn_reflns_limit_h_min -22
_diffrn_reflns_limit_k_max 23
_diffrn_reflns_limit_k_min -23
_diffrn_reflns_limit_l_max 13
_diffrn_reflns_limit_l_min -13
_diffrn_reflns_number 48183
_diffrn_reflns_theta_full 27.43
_diffrn_reflns_theta_max 27.43
_diffrn_reflns_theta_min 2.26
_exptl_absorpt_coefficient_mu 0.083
_exptl_absorpt_correction_type none
_exptl_crystal_colour colourless
_exptl_crystal_density_diffrn 1.264
_exptl_crystal_density_method 'not measured'
_exptl_crystal_description block
_exptl_crystal_F_000 1312
_exptl_crystal_size_max 0.30
_exptl_crystal_size_mid 0.30
_exptl_crystal_size_min 0.10
_refine_diff_density_max 1.011
_refine_diff_density_min -0.357
_refine_diff_density_rms 0.073
_refine_ls_extinction_method none
_refine_ls_goodness_of_fit_ref 1.03
_refine_ls_hydrogen_treatment constr
_refine_ls_matrix_type full
_refine_ls_number_parameters 421
_refine_ls_number_reflns 7416
_refine_ls_number_restraints 0
_refine_ls_restrained_S_all 1.03
_refine_ls_R_factor_all 0.120
_refine_ls_R_factor_gt 0.085
_refine_ls_shift/su_max 0.000
_refine_ls_shift/su_mean 0.000
_refine_ls_structure_factor_coef Fsqd
_refine_ls_weighting_details 'calc w=1/[\s^2^(Fo^2^)+(0.1119P)^2^+3.3843P] where P=(Fo^2^+2Fc^2^)/3'
_refine_ls_weighting_scheme calc
_refine_ls_wR_factor_gt 0.210
_refine_ls_wR_factor_ref 0.231
_reflns_number_gt 5345
_reflns_number_total 7416
_reflns_threshold_expression >2\s(I)
_cod_data_source_file b806342gsup1.cif
_cod_data_source_block 2e
_cod_depositor_comments
;
The following automatic conversions were performed:

'_symmetry_cell_setting' value 'Orthorhombic' changed to
'orthorhombic' according to
/home/saulius/struct/CIF-dictionaries/cif_core.dic dictionary named
'cif_core.dic' version 2.4.2 from 2011-04-26.

Automatic conversion script
Id: cif_fix_values 1891 2012-01-12 08:04:46Z andrius 
;
_cod_original_cell_volume 3257.4(2)
_cod_original_formula_sum 'C39 H38 N3 O4.50'
_cod_database_code 7053750

loop_
_symmetry_equiv_pos_as_xyz
'x, y, z'
'-x, -y, z'
'x+1/2, -y+1/2, -z'
'-x+1/2, y+1/2, -z'

loop_
_atom_site_label
_atom_site_type_symbol
_atom_site_fract_x
_atom_site_fract_y
_atom_site_fract_z
_atom_site_U_iso_or_equiv
_atom_site_adp_type
_atom_site_occupancy
_atom_site_symmetry_multiplicity
_atom_site_calc_flag
_atom_site_refinement_flags
C1 C 0.89435(18) 0.1721(2) 0.5175(3) 0.0282(7) Uani 1 1 d .
C2 C 0.9130(2) 0.1049(2) 0.4596(4) 0.0295(8) Uani 1 1 d .
C3 C 0.9565(2) 0.1061(2) 0.3468(4) 0.0334(9) Uani 1 1 d .
H3 H 0.9696 0.0607 0.3054 0.040 Uiso 1 1 calc R
C4 C 0.98123(19) 0.1725(2) 0.2936(3) 0.0330(7) Uani 1 1 d .
H4 H 1.0123 0.1724 0.2179 0.040 Uiso 1 1 calc R
C5 C 0.9605(2) 0.2391(2) 0.3509(4) 0.0293(8) Uani 1 1 d .
H5 H 0.9768 0.2845 0.3131 0.035 Uiso 1 1 calc R
C6 C 0.9158(2) 0.2404(2) 0.4639(4) 0.0297(8) Uani 1 1 d .
C7 C 0.8877(2) 0.3139(2) 0.5165(4) 0.0330(9) Uani 1 1 d .
H7A H 0.8725 0.3076 0.6090 0.040 Uiso 1 1 calc R
H7B H 0.9292 0.3507 0.5133 0.040 Uiso 1 1 calc R
C8 C 0.7477(2) 0.3179(2) 0.4611(4) 0.0305(8) Uani 1 1 d .
C9 C 0.8211(2) 0.34281(19) 0.4391(4) 0.0303(8) Uani 1 1 d .
C10 C 0.8325(2) 0.3944(2) 0.3397(4) 0.0337(9) Uani 1 1 d .
H10 H 0.8822 0.4122 0.3235 0.040 Uiso 1 1 calc R
C11 C 0.7732(3) 0.4207(2) 0.2637(4) 0.0347(9) Uani 1 1 d .
C12 C 0.7010(3) 0.3940(2) 0.2864(4) 0.0347(9) Uani 1 1 d .
H12 H 0.6602 0.4113 0.2342 0.042 Uiso 1 1 calc R
C13 C 0.6870(2) 0.3421(2) 0.3845(4) 0.0326(9) Uani 1 1 d .
C14 C 0.6066(2) 0.3145(2) 0.4074(4) 0.0357(9) Uani 1 1 d .
H14A H 0.5982 0.3079 0.5023 0.043 Uiso 1 1 calc R
H14B H 0.5703 0.3524 0.3758 0.043 Uiso 1 1 calc R
C15 C 0.59878(18) 0.1723(2) 0.4009(3) 0.0290(7) Uani 1 1 d .
C16 C 0.5913(2) 0.2414(2) 0.3376(4) 0.0304(8) Uani 1 1 d .
C17 C 0.5704(2) 0.2405(2) 0.2063(4) 0.0348(9) Uani 1 1 d .
H17 H 0.5655 0.2863 0.1610 0.042 Uiso 1 1 calc R
C18 C 0.5566(2) 0.1755(3) 0.1404(4) 0.0379(8) Uani 1 1 d .
C19 C 0.5659(2) 0.1076(2) 0.2050(4) 0.0337(9) Uani 1 1 d .
H19 H 0.5573 0.0625 0.1591 0.040 Uiso 1 1 calc R
C20 C 0.5876(2) 0.1053(2) 0.3351(4) 0.0305(8) Uani 1 1 d .
C21 C 0.6029(2) 0.0307(2) 0.3994(4) 0.0347(9) Uani 1 1 d .
H21A H 0.5940 0.0353 0.4946 0.042 Uiso 1 1 calc R
H21B H 0.5667 -0.0063 0.3648 0.042 Uiso 1 1 calc R
C22 C 0.7431(2) 0.0273(2) 0.4537(4) 0.0300(8) Uani 1 1 d .
C23 C 0.6826(2) 0.0028(2) 0.3770(4) 0.0316(9) Uani 1 1 d .
C24 C 0.6978(3) -0.0472(2) 0.2766(4) 0.0367(10) Uani 1 1 d .
H24 H 0.6573 -0.0634 0.2226 0.044 Uiso 1 1 calc R
C25 C 0.7696(3) -0.0739(2) 0.2527(4) 0.0353(9) Uani 1 1 d .
C26 C 0.8289(2) -0.0479(2) 0.3287(4) 0.0363(9) Uani 1 1 d .
H26 H 0.8787 -0.0650 0.3108 0.044 Uiso 1 1 calc R
C27 C 0.8179(2) 0.00225(19) 0.4299(4) 0.0297(8) Uani 1 1 d .
C28 C 0.8831(2) 0.0302(2) 0.5114(4) 0.0368(9) Uani 1 1 d .
H28A H 0.9244 -0.0069 0.5101 0.044 Uiso 1 1 calc R
H28B H 0.8663 0.0363 0.6030 0.044 Uiso 1 1 calc R
C29 C 0.7852(3) 0.4825(2) 0.1627(5) 0.0446(11) Uani 1 1 d .
H29A H 0.7401 0.4856 0.1054 0.053 Uiso 1 1 calc R
H29B H 0.7904 0.5307 0.2086 0.053 Uiso 1 1 calc R
C30 C 0.8517(4) 0.4699(3) 0.0830(5) 0.0596(14) Uani 1 1 d .
C31 C 0.5309(2) 0.1770(3) -0.0025(4) 0.0464(10) Uani 1 1 d .
H31A H 0.4992 0.1328 -0.0195 0.056 Uiso 1 1 calc R
H31B H 0.4990 0.2215 -0.0164 0.056 Uiso 1 1 calc R
C32 C 0.5917(3) 0.1781(3) -0.0948(4) 0.0497(11) Uani 1 1 d .
C33 C 0.7843(3) -0.1323(3) 0.1497(5) 0.0508(12) Uani 1 1 d .
H33A H 0.7909 -0.1810 0.1932 0.061 Uiso 1 1 calc R
H33B H 0.7394 -0.1358 0.0922 0.061 Uiso 1 1 calc R
C34 C 0.8507(3) -0.1175(3) 0.0692(5) 0.0581(14) Uani 1 1 d .
C35 C 0.8881(2) 0.1699(4) 0.7506(4) 0.0516(11) Uani 1 1 d .
H35A H 0.9220 0.2134 0.7601 0.062 Uiso 1 1 calc R
H35B H 0.9193 0.1243 0.7540 0.062 Uiso 1 1 calc R
C36 C 0.8308(3) 0.1692(5) 0.8595(4) 0.0653(15) Uani 1 1 d .
H36A H 0.7864 0.1397 0.8316 0.078 Uiso 1 1 calc R
H36B H 0.8134 0.2207 0.8757 0.078 Uiso 1 1 calc R
C37 C 0.8621(4) 0.1365(5) 0.9886(6) 0.087(2) Uani 1 1 d .
H37A H 0.9045 0.1676 1.0201 0.105 Uiso 1 1 calc R
H37B H 0.8818 0.0858 0.9723 0.105 Uiso 1 1 calc R
C38 C 0.7934(6) 0.1327(5) 1.1058(8) 0.108(3) Uani 1 1 d .
H38A H 0.7474 0.1081 1.0718 0.130 Uiso 1 1 calc R
H38B H 0.8115 0.1051 1.1836 0.130 Uiso 1 1 calc R
C39 C 0.7794(5) 0.2041(6) 1.1357(10) 0.138(4) Uani 1 1 d .
H39A H 0.8272 0.2314 1.1410 0.208 Uiso 1 1 calc R
H39B H 0.7533 0.2067 1.2201 0.208 Uiso 1 1 calc R
H39C H 0.7474 0.2262 1.0678 0.208 Uiso 1 1 calc R
O1 O 0.84882(14) 0.17384(18) 0.6290(2) 0.0347(6) Uani 1 1 d .
O2 O 0.73219(16) 0.26834(15) 0.5599(3) 0.0352(6) Uani 1 1 d .
H2 H 0.7724 0.2576 0.5993 0.053 Uiso 1 1 calc R
O1W O 0.0000 0.0000 0.8104(10) 0.111(3) Uani 1 2 d S
O3 O 0.61648(15) 0.16954(18) 0.5327(2) 0.0376(6) Uani 1 1 d .
H3A H 0.6218 0.2129 0.5615 0.056 Uiso 1 1 calc R
O4 O 0.73177(16) 0.07438(14) 0.5562(3) 0.0347(6) Uani 1 1 d .
H4A H 0.6855 0.0843 0.5625 0.052 Uiso 1 1 calc R
N1 N 0.9024(4) 0.4587(4) 0.0190(6) 0.094(2) Uani 1 1 d .
N2 N 0.6392(3) 0.1798(5) -0.1705(4) 0.0933(19) Uani 1 1 d .
N3 N 0.9051(3) -0.1028(4) 0.0100(5) 0.0830(17) Uani 1 1 d .

loop_
_atom_site_aniso_label
_atom_site_aniso_U_11
_atom_site_aniso_U_22
_atom_site_aniso_U_33
_atom_site_aniso_U_23
_atom_site_aniso_U_13
_atom_site_aniso_U_12
C1 0.0222(15) 0.0356(17) 0.0267(15) 0.0039(18) -0.0005(12) 0.0011(16)
C2 0.0228(17) 0.0316(19) 0.034(2) 0.0084(17) -0.0051(16) 0.0020(14)
C3 0.0258(19) 0.035(2) 0.039(2) -0.0052(18) 0.0002(17) 0.0083(15)
C4 0.0267(17) 0.0414(19) 0.0310(17) 0.003(2) 0.0008(14) 0.0045(18)
C5 0.0298(19) 0.0301(18) 0.0279(19) 0.0073(16) -0.0011(16) -0.0038(15)
C6 0.0250(18) 0.0342(19) 0.0298(19) 0.0040(17) -0.0052(16) -0.0052(15)
C7 0.035(2) 0.030(2) 0.0337(19) -0.0005(16) -0.0055(16) -0.0017(15)
C8 0.037(2) 0.0238(18) 0.0303(17) -0.0045(17) 0.0015(15) -0.0014(15)
C9 0.0350(19) 0.0241(19) 0.0318(19) -0.0067(15) 0.0021(16) -0.0023(14)
C10 0.040(2) 0.0218(17) 0.039(2) -0.0096(17) 0.0055(18) -0.0043(15)
C11 0.045(2) 0.0259(18) 0.033(2) 0.0023(16) 0.0035(19) 0.0006(16)
C12 0.043(2) 0.0292(19) 0.032(2) -0.0030(16) -0.0018(18) 0.0040(17)
C13 0.036(2) 0.029(2) 0.0332(19) -0.0036(15) 0.0034(16) 0.0041(15)
C14 0.032(2) 0.036(2) 0.039(2) -0.0033(18) 0.0066(16) 0.0047(16)
C15 0.0203(15) 0.0337(17) 0.0329(17) 0.0010(18) 0.0035(13) 0.0020(16)
C16 0.0215(18) 0.0320(19) 0.038(2) 0.0016(17) 0.0033(16) 0.0026(14)
C17 0.029(2) 0.037(2) 0.039(2) 0.0079(18) 0.0006(17) 0.0060(16)
C18 0.0262(17) 0.053(2) 0.0344(18) -0.001(2) -0.0015(14) 0.004(2)
C19 0.0232(19) 0.042(2) 0.036(2) -0.0055(18) -0.0023(16) 0.0011(16)
C20 0.0227(17) 0.0324(19) 0.036(2) 0.0030(17) 0.0042(16) 0.0003(14)
C21 0.033(2) 0.0277(19) 0.044(2) 0.0050(17) -0.0029(18) -0.0049(16)
C22 0.0312(19) 0.0267(18) 0.0321(19) 0.0044(17) 0.0020(16) -0.0007(15)
C23 0.034(2) 0.0237(17) 0.037(2) 0.0069(16) -0.0035(18) -0.0032(15)
C24 0.041(2) 0.0263(19) 0.042(2) 0.0058(17) -0.0054(19) -0.0070(16)
C25 0.046(2) 0.0285(19) 0.031(2) 0.0048(17) -0.0031(19) 0.0037(17)
C26 0.037(2) 0.0278(18) 0.044(2) 0.0040(18) 0.0051(19) 0.0052(16)
C27 0.0304(19) 0.0220(17) 0.037(2) 0.0090(15) -0.0046(16) -0.0004(14)
C28 0.032(2) 0.032(2) 0.046(2) 0.0123(18) -0.0052(18) 0.0017(16)
C29 0.055(3) 0.038(2) 0.041(2) 0.006(2) 0.005(2) -0.005(2)
C30 0.069(4) 0.068(3) 0.041(3) 0.022(3) -0.001(3) 0.004(3)
C31 0.035(2) 0.066(3) 0.039(2) 0.000(2) -0.0125(17) 0.007(2)
C32 0.048(2) 0.067(3) 0.034(2) 0.002(2) -0.0142(19) 0.000(3)
C33 0.069(3) 0.038(2) 0.045(3) -0.004(2) -0.010(2) 0.004(2)
C34 0.057(3) 0.078(4) 0.039(3) -0.016(3) -0.015(3) 0.020(3)
C35 0.037(2) 0.085(3) 0.0320(19) 0.007(3) -0.0072(17) -0.012(3)
C36 0.036(2) 0.125(5) 0.035(2) -0.005(3) 0.0000(18) -0.017(3)
C37 0.091(5) 0.124(6) 0.047(3) 0.003(4) 0.009(3) 0.007(4)
C38 0.145(8) 0.086(5) 0.093(5) 0.027(5) -0.071(6) -0.019(5)
C39 0.102(6) 0.160(8) 0.153(9) -0.102(7) -0.059(6) 0.060(6)
O1 0.0289(12) 0.0511(15) 0.0242(11) 0.0002(14) -0.0005(10) -0.0010(14)
O2 0.0346(15) 0.0368(14) 0.0342(15) 0.0096(13) -0.0003(13) 0.0031(12)
O1W 0.100(5) 0.097(5) 0.136(7) 0.000 0.000 0.012(4)
O3 0.0416(14) 0.0441(14) 0.0271(12) -0.0033(14) 0.0048(11) 0.0022(14)
O4 0.0290(14) 0.0327(14) 0.0424(16) -0.0014(13) 0.0013(13) 0.0005(11)
N1 0.087(4) 0.123(5) 0.071(3) 0.049(3) 0.030(3) 0.035(4)
N2 0.064(3) 0.177(6) 0.039(2) 0.009(4) -0.001(2) -0.008(4)
N3 0.057(3) 0.134(5) 0.058(3) -0.019(3) 0.000(3) 0.017(3)

loop_
_atom_type_symbol
_atom_type_description
_atom_type_scat_dispersion_real
_atom_type_scat_dispersion_imag
_atom_type_scat_source
C C 0.0033 0.0016 'International Tables Vol C Tables 4.2.6.8 and 6.1.1.4'
H H 0.0000 0.0000 'International Tables Vol C Tables 4.2.6.8 and 6.1.1.4'
O O 0.0106 0.0060 'International Tables Vol C Tables 4.2.6.8 and 6.1.1.4'
N N 0.0061 0.0033 'International Tables Vol C Tables 4.2.6.8 and 6.1.1.4'

loop_
_geom_angle_atom_site_label_1
_geom_angle_atom_site_label_2
_geom_angle_atom_site_label_3
_geom_angle
C2 C1 O1 120.4(4)
C2 C1 C6 122.4(3)
O1 C1 C6 117.2(4)
C1 C2 C3 118.2(3)
C1 C2 C28 122.3(4)
C3 C2 C28 119.4(4)
C4 C3 C2 121.0(4)
C4 C3 H3 119.5
C2 C3 H3 119.5
C5 C4 C3 119.9(3)
C5 C4 H4 120.1
C3 C4 H4 120.1
C4 C5 C6 120.9(3)
C4 C5 H5 119.5
C6 C5 H5 119.5
C1 C6 C5 117.5(3)
C1 C6 C7 122.7(4)
C5 C6 C7 119.6(3)
C9 C7 C6 111.8(3)
C9 C7 H7A 109.3
C6 C7 H7A 109.3
C9 C7 H7B 109.3
C6 C7 H7B 109.3
H7A C7 H7B 107.9
O2 C8 C9 120.9(3)
O2 C8 C13 117.5(3)
C9 C8 C13 121.6(4)
C8 C9 C10 117.9(4)
C8 C9 C7 122.0(3)
C10 C9 C7 120.0(4)
C11 C10 C9 121.9(4)
C11 C10 H10 119.1
C9 C10 H10 119.1
C12 C11 C10 118.9(4)
C12 C11 C29 119.5(4)
C10 C11 C29 121.4(4)
C11 C12 C13 121.2(4)
C11 C12 H12 119.4
C13 C12 H12 119.4
C12 C13 C8 118.5(4)
C12 C13 C14 119.6(4)
C8 C13 C14 121.9(3)
C16 C14 C13 112.0(3)
C16 C14 H14A 109.2
C13 C14 H14A 109.2
C16 C14 H14B 109.2
C13 C14 H14B 109.2
H14A C14 H14B 107.9
O3 C15 C20 118.1(4)
O3 C15 C16 120.1(4)
C20 C15 C16 121.8(3)
C17 C16 C15 117.3(4)
C17 C16 C14 120.6(4)
C15 C16 C14 122.1(4)
C18 C17 C16 122.0(4)
C18 C17 H17 119.0
C16 C17 H17 119.0
C17 C18 C19 119.5(3)
C17 C18 C31 120.4(4)
C19 C18 C31 120.1(4)
C20 C19 C18 120.8(4)
C20 C19 H19 119.6
C18 C19 H19 119.6
C19 C20 C15 118.5(4)
C19 C20 C21 119.4(4)
C15 C20 C21 121.9(4)
C23 C21 C20 113.2(3)
C23 C21 H21A 108.9
C20 C21 H21A 108.9
C23 C21 H21B 108.9
C20 C21 H21B 108.9
H21A C21 H21B 107.8
O4 C22 C23 121.1(3)
O4 C22 C27 117.8(3)
C23 C22 C27 121.1(4)
C24 C23 C22 118.1(4)
C24 C23 C21 120.4(4)
C22 C23 C21 121.5(4)
C25 C24 C23 122.3(4)
C25 C24 H24 118.9
C23 C24 H24 118.9
C24 C25 C26 118.6(4)
C24 C25 C33 121.6(4)
C26 C25 C33 119.7(4)
C25 C26 C27 122.2(4)
C25 C26 H26 118.9
C27 C26 H26 118.9
C26 C27 C22 117.7(4)
C26 C27 C28 121.5(4)
C22 C27 C28 120.7(4)
C27 C28 C2 111.3(3)
C27 C28 H28A 109.4
C2 C28 H28A 109.4
C27 C28 H28B 109.4
C2 C28 H28B 109.4
H28A C28 H28B 108.0
C30 C29 C11 112.2(4)
C30 C29 H29A 109.2
C11 C29 H29A 109.2
C30 C29 H29B 109.2
C11 C29 H29B 109.2
H29A C29 H29B 107.9
N1 C30 C29 178.1(7)
C32 C31 C18 114.1(3)
C32 C31 H31A 108.7
C18 C31 H31A 108.7
C32 C31 H31B 108.7
C18 C31 H31B 108.7
H31A C31 H31B 107.6
N2 C32 C31 178.5(6)
C34 C33 C25 113.9(4)
C34 C33 H33A 108.8
C25 C33 H33A 108.8
C34 C33 H33B 108.8
C25 C33 H33B 108.8
H33A C33 H33B 107.7
N3 C34 C33 176.2(6)
O1 C35 C36 108.5(3)
O1 C35 H35A 110.0
C36 C35 H35A 110.0
O1 C35 H35B 110.0
C36 C35 H35B 110.0
H35A C35 H35B 108.4
C35 C36 C37 113.2(5)
C35 C36 H36A 108.9
C37 C36 H36A 108.9
C35 C36 H36B 108.9
C37 C36 H36B 108.9
H36A C36 H36B 107.8
C36 C37 C38 111.1(5)
C36 C37 H37A 109.4
C38 C37 H37A 109.4
C36 C37 H37B 109.4
C38 C37 H37B 109.4
H37A C37 H37B 108.0
C39 C38 C37 104.7(8)
C39 C38 H38A 110.8
C37 C38 H38A 110.8
C39 C38 H38B 110.8
C37 C38 H38B 110.8
H38A C38 H38B 108.9
C38 C39 H39A 109.5
C38 C39 H39B 109.5
H39A C39 H39B 109.5
C38 C39 H39C 109.5
H39A C39 H39C 109.5
H39B C39 H39C 109.5
C1 O1 C35 115.5(3)
C8 O2 H2 109.5
C15 O3 H3A 109.5
C22 O4 H4A 109.5

loop_
_geom_bond_atom_site_label_1
_geom_bond_atom_site_label_2
_geom_bond_distance
C1 C2 1.386(6)
C1 O1 1.397(4)
C1 C6 1.399(5)
C2 C3 1.389(6)
C2 C28 1.539(5)
C3 C4 1.384(6)
C3 H3 0.9500
C4 C5 1.383(6)
C4 H4 0.9500
C5 C6 1.400(5)
C5 H5 0.9500
C6 C7 1.513(6)
C7 C9 1.511(5)
C7 H7A 0.9900
C7 H7B 0.9900
C8 O2 1.376(5)
C8 C9 1.392(5)
C8 C13 1.398(5)
C9 C10 1.392(6)
C10 C11 1.389(6)
C10 H10 0.9500
C11 C12 1.384(6)
C11 C29 1.533(6)
C12 C13 1.393(6)
C12 H12 0.9500
C13 C14 1.525(6)
C14 C16 1.522(6)
C14 H14A 0.9900
C14 H14B 0.9900
C15 O3 1.385(4)
C15 C20 1.396(6)
C15 C16 1.408(6)
C16 C17 1.394(6)
C17 C18 1.373(6)
C17 H17 0.9500
C18 C19 1.399(6)
C18 C31 1.532(5)
C19 C20 1.386(6)
C19 H19 0.9500
C20 C21 1.520(5)
C21 C23 1.512(6)
C21 H21A 0.9900
C21 H21B 0.9900
C22 O4 1.363(5)
C22 C23 1.398(5)
C22 C27 1.419(5)
C23 C24 1.392(6)
C24 C25 1.381(6)
C24 H24 0.9500
C25 C26 1.386(6)
C25 C33 1.510(6)
C26 C27 1.388(6)
C26 H26 0.9500
C27 C28 1.509(6)
C28 H28A 0.9900
C28 H28B 0.9900
C29 C30 1.449(8)
C29 H29A 0.9900
C29 H29B 0.9900
C30 N1 1.128(7)
C31 C32 1.431(6)
C31 H31A 0.9900
C31 H31B 0.9900
C32 N2 1.143(6)
C33 C34 1.458(8)
C33 H33A 0.9900
C33 H33B 0.9900
C34 N3 1.167(8)
C35 O1 1.427(4)
C35 C36 1.506(6)
C35 H35A 0.9900
C35 H35B 0.9900
C36 C37 1.550(8)
C36 H36A 0.9900
C36 H36B 0.9900
C37 C38 1.708(12)
C37 H37A 0.9900
C37 H37B 0.9900
C38 C39 1.345(11)
C38 H38A 0.9900
C38 H38B 0.9900
C39 H39A 0.9800
C39 H39B 0.9800
C39 H39C 0.9800
O2 H2 0.8400
O3 H3A 0.8400
O4 H4A 0.8400

loop_
_geom_hbond_atom_site_label_D
_geom_hbond_atom_site_label_H
_geom_hbond_atom_site_label_A
_geom_hbond_distance_DH
_geom_hbond_distance_HA
_geom_hbond_distance_DA
_geom_hbond_angle_DHA
O2 H2 O1 0.84 2.05 2.765(4) 143.1
O3 H3A O2 0.84 2.19 2.725(4) 121.3
O4 H4A O3 0.84 1.98 2.673(4) 138.7

loop_
_geom_torsion_atom_site_label_1
_geom_torsion_atom_site_label_2
_geom_torsion_atom_site_label_3
_geom_torsion_atom_site_label_4
_geom_torsion
O1 C1 C2 C3 178.2(3)
C6 C1 C2 C3 2.1(5)
O1 C1 C2 C28 1.9(5)
C6 C1 C2 C28 -174.1(4)
C1 C2 C3 C4 0.4(5)
C28 C2 C3 C4 176.7(3)
C2 C3 C4 C5 -2.0(5)
C3 C4 C5 C6 1.2(5)
C2 C1 C6 C5 -2.9(5)
O1 C1 C6 C5 -179.1(3)
C2 C1 C6 C7 172.1(4)
O1 C1 C6 C7 -4.1(5)
C4 C5 C6 C1 1.2(5)
C4 C5 C6 C7 -174.0(3)
C1 C6 C7 C9 -97.1(4)
C5 C6 C7 C9 77.8(4)
O2 C8 C9 C10 -178.3(3)
C13 C8 C9 C10 1.5(5)
O2 C8 C9 C7 3.5(5)
C13 C8 C9 C7 -176.6(3)
C6 C7 C9 C8 81.7(4)
C6 C7 C9 C10 -96.5(4)
C8 C9 C10 C11 -0.2(5)
C7 C9 C10 C11 178.0(4)
C9 C10 C11 C12 -0.9(6)
C9 C10 C11 C29 174.6(4)
C10 C11 C12 C13 0.7(6)
C29 C11 C12 C13 -174.8(4)
C11 C12 C13 C8 0.6(6)
C11 C12 C13 C14 179.4(4)
O2 C8 C13 C12 178.1(3)
C9 C8 C13 C12 -1.7(5)
O2 C8 C13 C14 -0.7(5)
C9 C8 C13 C14 179.4(3)
C12 C13 C14 C16 96.3(4)
C8 C13 C14 C16 -84.9(5)
O3 C15 C16 C17 -177.4(3)
C20 C15 C16 C17 1.5(5)
O3 C15 C16 C14 3.6(5)
C20 C15 C16 C14 -177.5(4)
C13 C14 C16 C17 -83.7(4)
C13 C14 C16 C15 95.2(4)
C15 C16 C17 C18 0.7(6)
C14 C16 C17 C18 179.7(3)
C16 C17 C18 C19 -2.0(5)
C16 C17 C18 C31 177.7(4)
C17 C18 C19 C20 1.1(5)
C31 C18 C19 C20 -178.6(4)
C18 C19 C20 C15 1.0(6)
C18 C19 C20 C21 -175.4(3)
O3 C15 C20 C19 176.6(3)
C16 C15 C20 C19 -2.3(5)
O3 C15 C20 C21 -7.1(5)
C16 C15 C20 C21 174.0(3)
C19 C20 C21 C23 84.8(4)
C15 C20 C21 C23 -91.4(5)
O4 C22 C23 C24 -177.9(3)
C27 C22 C23 C24 0.3(5)
O4 C22 C23 C21 3.4(5)
C27 C22 C23 C21 -178.4(4)
C20 C21 C23 C24 -96.3(4)
C20 C21 C23 C22 82.4(5)
C22 C23 C24 C25 1.3(6)
C21 C23 C24 C25 180.0(4)
C23 C24 C25 C26 -2.4(6)
C23 C24 C25 C33 175.6(4)
C24 C25 C26 C27 2.0(6)
C33 C25 C26 C27 -176.0(4)
C25 C26 C27 C22 -0.5(6)
C25 C26 C27 C28 -179.8(4)
O4 C22 C27 C26 177.6(3)
C23 C22 C27 C26 -0.7(5)
O4 C22 C27 C28 -3.1(5)
C23 C22 C27 C28 178.7(3)
C26 C27 C28 C2 95.4(4)
C22 C27 C28 C2 -84.0(5)
C1 C2 C28 C27 101.1(4)
C3 C2 C28 C27 -75.1(5)
C12 C11 C29 C30 -138.4(5)
C10 C11 C29 C30 46.2(6)
C11 C29 C30 N1 79(19)
C17 C18 C31 C32 88.0(6)
C19 C18 C31 C32 -92.3(5)
C18 C31 C32 N2 -154(28)
C24 C25 C33 C34 136.4(5)
C26 C25 C33 C34 -45.6(6)
C25 C33 C34 N3 16(10)
O1 C35 C36 C37 158.6(6)
C35 C36 C37 C38 -176.9(6)
C36 C37 C38 C39 -68.7(9)
C2 C1 O1 C35 89.7(5)
C6 C1 O1 C35 -94.0(5)
C36 C35 O1 C1 -177.6(5)
